data_7110568
loop_
_publ_author_name
'Clegg, William'
'Liddle, Stephen T.'
'Davies, Robert P.'
'Dunbar, Lorraine'
'Feeder, Neil'
'Snaith, Ronald'
'Wheatley, Andrew E. H.'
'Mulvey, Robert E.'

_publ_section_title
;
 Lithiated organophosphorus enamines: a new synthetic approach and the
 first crystal structures
;
_journal_issue 15
_journal_name_full 'Chemical Communications'
_journal_page_first 1401
_journal_paper_doi 10.1039/a903175h
_journal_year 1999
_chemical_formula_sum 'C18.88 H22.25 Li N O P'
_chemical_formula_weight 317.04
_chemical_name_systematic
; 
 ? 
;
_space_group_IT_number 85
_symmetry_cell_setting tetragonal
_symmetry_space_group_name_Hall '-P 4a'
_symmetry_space_group_name_H-M 'P 4/n :2'
_atom_sites_solution_hydrogens geom
_atom_sites_solution_primary direct
_atom_sites_solution_secondary difmap
_audit_creation_method SHELXL
_cell_angle_alpha 90.00
_cell_angle_beta 90.00
_cell_angle_gamma 90.00
_cell_formula_units_Z 8
_cell_length_a 16.472(2)
_cell_length_b 16.472(2)
_cell_length_c 13.664(3)
_cell_measurement_temperature 180(2)
_cell_volume 3707.4(10)
_computing_structure_refinement 'SHELXL-93 (Sheldrick, 1993)'
_computing_structure_solution 'SHELXS-86 (Sheldrick, 1990)'
_diffrn_ambient_temperature 180(2)
_diffrn_radiation_monochromator graphite
_diffrn_radiation_source 'fine-focus sealed tube'
_diffrn_radiation_type MoK\a
_diffrn_radiation_wavelength 0.71073
_diffrn_reflns_av_R_equivalents 0.0439
_diffrn_reflns_av_sigmaI/netI 0.0501
_diffrn_reflns_limit_h_max 19
_diffrn_reflns_limit_h_min -19
_diffrn_reflns_limit_k_max 19
_diffrn_reflns_limit_k_min -19
_diffrn_reflns_limit_l_max 16
_diffrn_reflns_limit_l_min -16
_diffrn_reflns_number 6540
_diffrn_reflns_theta_max 24.98
_diffrn_reflns_theta_min 3.80
_exptl_absorpt_coefficient_mu 0.150
_exptl_crystal_density_diffrn 1.136
_exptl_crystal_F_000 1348
_exptl_crystal_size_max 0.60
_exptl_crystal_size_mid 0.50
_exptl_crystal_size_min 0.30
_refine_diff_density_max 0.629
_refine_diff_density_min -0.257
_refine_diff_density_rms 0.062
_refine_ls_extinction_method none
_refine_ls_goodness_of_fit_all 1.068
_refine_ls_goodness_of_fit_obs 1.112
_refine_ls_matrix_type full
_refine_ls_number_parameters 206
_refine_ls_number_reflns 3268
_refine_ls_number_restraints 0
_refine_ls_restrained_S_all 1.073
_refine_ls_restrained_S_obs 1.112
_refine_ls_R_factor_all 0.0858
_refine_ls_R_factor_obs 0.0618
_refine_ls_shift/esd_max 0.001
_refine_ls_shift/esd_mean 0.000
_refine_ls_structure_factor_coef Fsqd
_refine_ls_weighting_details 'w=1/[\s^2^(Fo^2^)+(0.0939P)^2^+3.7737P] where P=(Fo^2^+2Fc^2^)/3'
_refine_ls_weighting_scheme calc
_refine_ls_wR_factor_all 0.2018
_refine_ls_wR_factor_obs 0.1774
_reflns_number_observed 2390
_reflns_number_total 3270
_reflns_observed_criterion >2sigma(I)
_cod_data_source_file 903175hsup1.cif
_cod_data_source_block rs9820
_cod_depositor_comments
;
The following automatic conversions were performed:

'_symmetry_cell_setting' value 'Tetragonal' changed to 'tetragonal'
according to /home/saulius/struct/CIF-dictionaries/cif_core.dic
dictionary named 'cif_core.dic' version 2.4.2 from 2011-04-26.

Automatic conversion script
Id: cif_fix_values 1891 2012-01-12 08:04:46Z andrius 

The following automatic conversions were performed:

'_refine_ls_weighting_scheme' value 'calc
w=1/[\s^2^(Fo^2^)+(0.0939P)^2^+3.7737P] where P=(Fo^2^+2Fc^2^)/3' was
changed to 'calc'. New tag '_refine_ls_weighting_details' was
created. The value of the new tag was set to
'w=1/[\s^2^(Fo^2^)+(0.0939P)^2^+3.7737P] where P=(Fo^2^+2Fc^2^)/3'.

Automatic conversion script
Id: cif_fix_values 3143 2015-03-26 13:38:13Z robertas 
;
_cod_original_sg_symbol_H-M P4/n
_cod_database_code 7110568

loop_
_symmetry_equiv_pos_as_xyz
'x, y, z'
'-x+1/2, -y+1/2, z'
'-y+1/2, x, z'
'y, -x+1/2, z'
'-x, -y, -z'
'x-1/2, y-1/2, -z'
'y-1/2, -x, -z'
'-y, x-1/2, -z'

loop_
_atom_site_aniso_label
_atom_site_aniso_U_11
_atom_site_aniso_U_22
_atom_site_aniso_U_33
_atom_site_aniso_U_23
_atom_site_aniso_U_13
_atom_site_aniso_U_12
P1 0.0359(5) 0.0317(5) 0.0390(5) 0.0008(3) 0.0030(3) -0.0019(3)
O1 0.0359(11) 0.0337(11) 0.0396(12) 0.0015(9) 0.0015(9) -0.0019(9)
N1 0.044(2) 0.052(2) 0.045(2) 0.0052(13) 0.0052(13) 0.0130(13)
C1 0.072(3) 0.135(5) 0.053(2) 0.012(3) -0.004(2) 0.011(3)
Li1 0.040(3) 0.038(3) 0.042(3) 0.001(2) -0.001(2) 0.000(2)
C2 0.099(4) 0.076(3) 0.072(3) 0.013(2) -0.019(3) 0.025(3)
C3 0.071(3) 0.092(4) 0.070(3) 0.010(3) -0.017(2) -0.011(3)
C4 0.053(2) 0.050(2) 0.043(2) 0.007(2) -0.003(2) 0.002(2)
C5 0.046(2) 0.033(2) 0.043(2) 0.0027(14) 0.0001(15) -0.0006(14)
C6 0.047(2) 0.038(2) 0.036(2) 0.0003(14) 0.0030(14) -0.0016(14)
C7 0.040(2) 0.035(2) 0.048(2) -0.0048(15) 0.0045(15) -0.0040(14)
C8 0.050(2) 0.043(2) 0.065(2) 0.006(2) 0.014(2) -0.003(2)
C9 0.059(2) 0.054(2) 0.078(3) 0.002(2) 0.027(2) -0.010(2)
C10 0.043(2) 0.055(2) 0.089(3) -0.011(2) 0.019(2) -0.005(2)
C11 0.043(2) 0.048(2) 0.077(3) -0.007(2) 0.002(2) 0.003(2)
C12 0.043(2) 0.042(2) 0.057(2) 0.001(2) 0.003(2) -0.001(2)
C13 0.039(2) 0.035(2) 0.045(2) -0.0007(14) 0.0078(15) -0.0035(13)
C14 0.050(2) 0.037(2) 0.060(2) 0.001(2) -0.002(2) -0.002(2)
C15 0.058(2) 0.036(2) 0.084(3) 0.005(2) -0.002(2) -0.001(2)
C16 0.056(2) 0.039(2) 0.080(3) -0.009(2) 0.004(2) -0.006(2)
C17 0.069(3) 0.050(2) 0.059(2) -0.011(2) -0.002(2) -0.015(2)
C18 0.058(2) 0.041(2) 0.052(2) 0.002(2) -0.001(2) -0.008(2)

loop_
_atom_site_label
_atom_site_type_symbol
_atom_site_fract_x
_atom_site_fract_y
_atom_site_fract_z
_atom_site_U_iso_or_equiv
_atom_site_thermal_displace_type
_atom_site_occupancy
_atom_site_calc_flag
_atom_site_refinement_flags
P1 P 0.66303(5) 0.13325(5) 0.16090(6) 0.0356(3) Uani 1 d .
O1 O 0.68513(13) 0.18794(12) 0.07458(15) 0.0364(5) Uani 1 d .
N1 N 0.8406(2) 0.1116(2) 0.1684(2) 0.0472(7) Uani 1 d .
H1A H 0.8782(2) 0.0751(2) 0.1556(2) 0.057 Uiso 1 calc R
C1 C 0.8085(3) 0.1040(4) 0.4406(3) 0.087(2) Uani 1 d .
H1C H 0.7861(3) 0.1591(4) 0.4449(3) 0.130 Uiso 1 calc R
H1D H 0.8443(3) 0.0941(4) 0.4966(3) 0.130 Uiso 1 calc R
H1E H 0.7640(3) 0.0645(4) 0.4412(3) 0.130 Uiso 1 calc R
Li1 Li 0.6897(3) 0.1925(3) -0.0680(4) 0.0402(12) Uani 1 d .
C2 C 0.8913(3) 0.0111(3) 0.3385(3) 0.0823(15) Uani 1 d .
H2A H 0.9219(3) 0.0069(3) 0.2772(3) 0.123 Uiso 1 calc R
H2B H 0.8473(3) -0.0290(3) 0.3385(3) 0.123 Uiso 1 calc R
H2C H 0.9276(3) 0.0006(3) 0.3939(3) 0.123 Uiso 1 calc R
C3 C 0.9280(3) 0.1548(3) 0.3553(4) 0.0777(14) Uani 1 d .
H3A H 0.9610(3) 0.1513(3) 0.2957(4) 0.117 Uiso 1 calc R
H3B H 0.9614(3) 0.1404(3) 0.4121(4) 0.117 Uiso 1 calc R
H3C H 0.9076(3) 0.2103(3) 0.3629(4) 0.117 Uiso 1 calc R
C4 C 0.8558(2) 0.0955(2) 0.3476(3) 0.0487(9) Uani 1 d .
C5 C 0.8062(2) 0.1143(2) 0.2547(2) 0.0408(8) Uani 1 d .
C6 C 0.7238(2) 0.1340(2) 0.2618(2) 0.0403(8) Uani 1 d .
H6A H 0.7014(2) 0.1480(2) 0.3237(2) 0.048 Uiso 1 calc R
C7 C 0.5618(2) 0.1579(2) 0.2014(3) 0.0410(8) Uani 1 d .
C8 C 0.5292(2) 0.1202(2) 0.2835(3) 0.0526(9) Uani 1 d .
H8A H 0.5602(2) 0.0810(2) 0.3181(3) 0.063 Uiso 1 calc R
C9 C 0.4520(3) 0.1395(3) 0.3149(3) 0.0635(11) Uani 1 d .
H9A H 0.4300(3) 0.1140(3) 0.3713(3) 0.076 Uiso 1 calc R
C10 C 0.4066(2) 0.1962(3) 0.2641(3) 0.0624(11) Uani 1 d .
H10A H 0.3537(2) 0.2099(3) 0.2860(3) 0.075 Uiso 1 calc R
C11 C 0.4377(2) 0.2325(2) 0.1826(3) 0.0561(10) Uani 1 d .
H11A H 0.4061(2) 0.2710(2) 0.1475(3) 0.067 Uiso 1 calc R
C12 C 0.5150(2) 0.2135(2) 0.1509(3) 0.0476(8) Uani 1 d .
H12A H 0.5361(2) 0.2389(2) 0.0939(3) 0.057 Uiso 1 calc R
C13 C 0.6516(2) 0.0310(2) 0.1138(2) 0.0397(8) Uani 1 d .
C14 C 0.6740(2) -0.0361(2) 0.1696(3) 0.0491(9) Uani 1 d .
H14A H 0.7010(2) -0.0286(2) 0.2303(3) 0.059 Uiso 1 calc R
C15 C 0.6571(2) -0.1136(2) 0.1369(3) 0.0594(10) Uani 1 d .
H15A H 0.6726(2) -0.1591(2) 0.1753(3) 0.071 Uiso 1 calc R
C16 C 0.6178(2) -0.1255(2) 0.0490(3) 0.0582(10) Uani 1 d .
H16A H 0.6058(2) -0.1789(2) 0.0274(3) 0.070 Uiso 1 calc R
C17 C 0.5963(3) -0.0600(2) -0.0070(3) 0.0591(10) Uani 1 d .
H17A H 0.5701(3) -0.0680(2) -0.0682(3) 0.071 Uiso 1 calc R
C18 C 0.6126(2) 0.0179(2) 0.0255(3) 0.0501(9) Uani 1 d .
H18A H 0.5969(2) 0.0630(2) -0.0133(3) 0.060 Uiso 1 calc R
C50 C 0.1888(11) 0.2236(17) 0.5345(19) 0.069(4) Uiso 0.13 d PG
C51 C 0.2601(18) 0.1787(10) 0.5292(24) 0.069(4) Uiso 0.13 d PG
C52 C 0.3348(12) 0.2180(16) 0.5286(30) 0.069(4) Uiso 0.13 d PG
C53 C 0.3382(12) 0.3022(17) 0.5333(21) 0.069(4) Uiso 0.13 d PG
C54 C 0.2669(18) 0.3471(10) 0.5386(25) 0.069(4) Uiso 0.13 d PG
C55 C 0.1922(13) 0.3078(16) 0.5393(29) 0.069(4) Uiso 0.13 d PG

loop_
_atom_type_symbol
_atom_type_description
_atom_type_scat_dispersion_real
_atom_type_scat_dispersion_imag
_atom_type_scat_source
C C 0.0033 0.0016 'International Tables Vol C Tables 4.2.6.8 and 6.1.1.4'
H H 0.0000 0.0000 'International Tables Vol C Tables 4.2.6.8 and 6.1.1.4'
Li Li -0.0003 0.0001 'International Tables Vol C Tables 4.2.6.8 and 6.1.1.4'
N N 0.0061 0.0033 'International Tables Vol C Tables 4.2.6.8 and 6.1.1.4'
O O 0.0106 0.0060 'International Tables Vol C Tables 4.2.6.8 and 6.1.1.4'
P P 0.1023 0.0942 'International Tables Vol C Tables 4.2.6.8 and 6.1.1.4'

loop_
_geom_angle_atom_site_label_1
_geom_angle_atom_site_label_2
_geom_angle_atom_site_label_3
_geom_angle
_geom_angle_site_symmetry_1
_geom_angle_site_symmetry_3
O1 P1 C6 118.72(14) . .
O1 P1 C7 108.93(14) . .
C6 P1 C7 107.0(2) . .
O1 P1 C13 107.35(13) . .
C6 P1 C13 110.8(2) . .
C7 P1 C13 102.84(14) . .
O1 P1 Li1 42.76(13) . 8_655
C6 P1 Li1 82.4(2) . 8_655
C7 P1 Li1 146.6(2) . 8_655
C13 P1 Li1 103.38(15) . 8_655
P1 O1 Li1 143.4(2) . .
P1 O1 Li1 106.3(2) . 8_655
Li1 O1 Li1 85.2(2) . 8_655
P1 O1 Li1 129.5(2) . 7_665
Li1 O1 Li1 85.1(2) . 7_665
Li1 O1 Li1 85.6(2) 8_655 7_665
C5 N1 Li1 119.2(3) . 8_655
O1 Li1 N1 131.5(3) . 7_665
O1 Li1 O1 94.7(2) . 7_665
N1 Li1 O1 103.7(3) 7_665 7_665
O1 Li1 O1 94.6(2) . 8_655
N1 Li1 O1 127.4(3) 7_665 8_655
O1 Li1 O1 94.2(2) 7_665 8_655
O1 Li1 Li1 48.5(2) . 8_655
N1 Li1 Li1 162.6(3) 7_665 8_655
O1 Li1 Li1 93.3(2) 7_665 8_655
O1 Li1 Li1 46.35(14) 8_655 8_655
O1 Li1 Li1 48.5(2) . 7_665
N1 Li1 Li1 134.1(3) 7_665 7_665
O1 Li1 Li1 46.35(14) 7_665 7_665
O1 Li1 Li1 93.3(2) 8_655 7_665
Li1 Li1 Li1 61.4(2) 8_655 7_665
O1 Li1 Li1 93.1(2) . 2_655
N1 Li1 Li1 131.9(2) 7_665 2_655
O1 Li1 Li1 47.2(2) 7_665 2_655
O1 Li1 Li1 47.2(2) 8_655 2_655
Li1 Li1 Li1 59.29(11) 8_655 2_655
Li1 Li1 Li1 59.29(11) 7_665 2_655
O1 Li1 P1 117.6(2) . 7_665
N1 Li1 P1 72.9(2) 7_665 7_665
O1 Li1 P1 30.93(10) 7_665 7_665
O1 Li1 P1 110.8(2) 8_655 7_665
Li1 Li1 P1 123.8(2) 8_655 7_665
Li1 Li1 P1 73.2(2) 7_665 7_665
Li1 Li1 P1 70.1(2) 2_655 7_665
C1 C4 C2 110.9(4) . .
C1 C4 C5 113.8(3) . .
C2 C4 C5 108.8(3) . .
C1 C4 C3 106.5(4) . .
C2 C4 C3 106.9(4) . .
C5 C4 C3 109.7(3) . .
N1 C5 C6 119.4(3) . .
N1 C5 C4 120.4(3) . .
C6 C5 C4 120.3(3) . .
C5 C6 P1 120.8(3) . .
C12 C7 C8 118.9(3) . .
C12 C7 P1 120.8(3) . .
C8 C7 P1 120.3(3) . .
C9 C8 C7 120.3(4) . .
C8 C9 C10 119.8(4) . .
C11 C10 C9 120.2(4) . .
C10 C11 C12 120.2(4) . .
C11 C12 C7 120.6(4) . .
C18 C13 C14 118.4(3) . .
C18 C13 P1 120.2(3) . .
C14 C13 P1 121.1(3) . .
C15 C14 C13 120.2(4) . .
C16 C15 C14 120.5(4) . .
C17 C16 C15 119.8(4) . .
C16 C17 C18 119.9(4) . .
C13 C18 C17 121.0(4) . .
C51 C50 C55 153.9(54) 4 3
C51 C50 C53 101.1(100) 4 2
C55 C50 C53 52.9(83) 3 2
C51 C50 C54 18.2(45) 4 3
C55 C50 C54 144.8(47) 3 3
C53 C50 C54 94.1(43) 2 3
C51 C50 C52 13.0(35) 4 2
C55 C50 C52 163.9(44) 3 2
C53 C50 C52 111.5(61) 2 2
C54 C50 C52 19.4(20) 3 2
C51 C50 C52 161.8(17) 4 4
C55 C50 C52 23.4(30) 3 4
C53 C50 C52 72.7(46) 2 4
C54 C50 C52 166.8(16) 3 4
C52 C50 C52 170.1(13) 2 4
C51 C50 C54 169.3(19) 4 2
C55 C50 C54 26.3(27) 3 2
C53 C50 C54 78.4(56) 2 2
C54 C50 C54 170.4(20) 3 2
C52 C50 C54 169.8(28) 2 2
C52 C50 C54 8.7(9) 4 2
C51 C50 C51 149.7(48) 4 .
C55 C50 C51 52.6(24) 3 .
C53 C50 C51 103.9(72) 2 .
C54 C50 C51 162.0(32) 3 .
C52 C50 C51 143.5(24) 2 .
C52 C50 C51 31.2(26) 4 .
C54 C50 C51 26.3(22) 2 .
C51 C50 C55 37.4(43) 4 .
C55 C50 C55 167.2(18) 3 .
C53 C50 C55 136.1(72) 2 .
C54 C50 C55 42.0(32) 3 .
C52 C50 C55 25.3(24) 2 .
C52 C50 C55 151.2(27) 4 .
C54 C50 C55 145.3(22) 2 .
C51 C50 C55 120.0 . .
C51 C50 C50 54.7(42) 4 4
C55 C50 C50 151.5(20) 3 4
C53 C50 C50 155.4(79) 2 4
C54 C50 C50 61.5(39) 3 4
C52 C50 C50 43.9(28) 2 4
C52 C50 C50 131.6(33) 4 4
C54 C50 C50 126.2(26) 2 4
C51 C50 C50 100.5(9) . 4
C55 C50 C50 19.5(9) . 4
C51 C50 C50 141.6(44) 4 3
C55 C50 C50 62.5(21) 3 3
C53 C50 C50 114.6(79) 2 3
C54 C50 C50 151.2(39) 3 3
C52 C50 C50 133.5(28) 2 3
C52 C50 C50 42.0(33) 4 3
C54 C50 C50 36.3(25) 2 3
C51 C50 C50 11.0(10) . 3
C55 C50 C50 109.4(9) . 3
C50 C50 C50 90.0 4 3
C51 C50 C51 59.8(47) 4 2
C55 C50 C51 146.1(30) 3 2
C53 C50 C51 160.9(69) 2 2
C54 C50 C51 67.5(30) 3 2
C52 C50 C51 49.6(17) 2 2
C52 C50 C51 125.5(27) 4 2
C54 C50 C51 120.4(22) 2 2
C51 C50 C51 94.5(13) . 2
C55 C50 C51 25.8(13) . 2
C50 C50 C51 6.4(12) 4 2
C50 C50 C51 84.1(12) 3 2
C50 C51 C54 152.5(79) 3 2
C50 C51 C52 161.3(55) 3 4
C54 C51 C52 28.7(59) 2 4
C50 C51 C53 53.7(69) 3 4
C54 C51 C53 112.8(35) 2 4
C52 C51 C53 140.3(47) 4 4
C50 C51 C55 16.2(38) 3 2
C54 C51 C55 144.9(55) 2 2
C52 C51 C55 170.9(13) 4 2
C53 C51 C55 37.7(37) 4 2
C50 C51 C55 132.7(60) 3 3
C54 C51 C55 54.4(38) 2 3
C52 C51 C55 29.9(25) 4 3
C53 C51 C55 164.6(15) 4 3
C55 C51 C55 148.4(33) 2 3
C50 C51 C52 14.0(70) 3 .
C54 C51 C52 160.4(53) 2 .
C52 C51 C52 169.9(17) 4 .
C53 C51 C52 49.8(38) 4 .
C55 C51 C52 15.5(21) 2 .
C55 C51 C52 140.6(24) 3 .
C50 C51 C50 114.4(42) 3 .
C54 C51 C50 75.6(61) 2 .
C52 C51 C50 50.1(17) 4 .
C53 C51 C50 167.3(31) 4 .
C55 C51 C50 130.6(25) 2 .
C55 C51 C50 21.2(24) 3 .
C52 C51 C50 120.0 . .
C50 C51 C53 134.9(53) 3 2
C54 C51 C53 55.1(43) 2 2
C52 C51 C53 28.9(20) 4 2
C53 C51 C53 167.5(24) 4 2
C55 C51 C53 151.0(33) 2 2
C55 C51 C53 4.94(11) 3 2
C52 C51 C53 141.2(21) . 2
C50 C51 C53 21.2(21) . 2
C50 C51 C51 24.7(47) 3 3
C54 C51 C51 164.9(36) 2 3
C52 C51 C51 144.7(15) 4 3
C53 C51 C51 74.9(42) 4 3
C55 C51 C51 38.3(26) 2 3
C55 C51 C51 115.5(27) 3 3
C52 C51 C51 25.3(7) . 3
C50 C51 C51 94.7(7) . 3
C53 C51 C51 115.9(23) 2 3
C50 C51 C51 110.6(35) 3 4
C54 C51 C51 80.9(65) 2 4
C52 C51 C51 54.7(15) 4 4
C53 C51 C51 164.3(41) 4 4
C55 C51 C51 126.7(25) 2 4
C55 C51 C51 26.5(27) 3 4
C52 C51 C51 115.3(7) . 4
C50 C51 C51 5.6(6) . 4
C53 C51 C51 26.0(23) 2 4
C51 C51 C51 90.0 3 4
C50 C51 C54 8.7(73) 3 4
C54 C51 C54 160.0(36) 2 4
C52 C51 C54 165.3(27) 4 4
C53 C51 C54 53.7(26) 4 4
C55 C51 C54 16.9(16) 2 4
C55 C51 C54 135.4(20) 3 4
C52 C51 C54 6.4(10) . 4
C50 C51 C54 115.4(14) . 4
C53 C51 C54 136.6(20) 2 4
C51 C51 C54 21.5(18) 3 4
C51 C51 C54 111.0(18) 4 4
C54 C52 C55 142.8(23) 4 2
C54 C52 C51 59.6(88) 4 3
C55 C52 C51 115.1(37) 2 3
C54 C52 C50 61.8(73) 4 2
C55 C52 C50 109.9(40) 2 2
C51 C52 C50 5.7(22) 3 2
C54 C52 C53 151.9(34) 4 4
C55 C52 C53 18.8(18) 2 4
C51 C52 C53 132.0(18) 3 4
C50 C52 C53 127.3(20) 2 4
C54 C52 C50 143.7(50) 4 3
C55 C52 C50 19.2(25) 2 3
C51 C52 C50 98.7(29) 3 3
C50 C52 C50 94.2(27) 2 3
C53 C52 C50 33.3(12) 4 3
C54 C52 C51 147.5(45) 4 .
C55 C52 C51 20.5(28) 2 .
C51 C52 C51 100.0(24) 3 .
C50 C52 C51 95.7(16) 2 .
C53 C52 C51 32.3(13) 4 .
C50 C52 C51 4.2(22) 3 .
C54 C52 C53 41.2(65) 4 .
C55 C52 C53 133.5(30) 2 .
C51 C52 C53 20.1(24) 3 .
C50 C52 C53 24.3(16) 2 .
C53 C52 C53 151.5(13) 4 .
C50 C52 C53 118.5(13) 3 .
C51 C52 C53 120.0 . .
C54 C52 C55 56.6(58) 4 4
C55 C52 C55 114.7(38) 2 4
C51 C52 C55 4.9(7) 3 4
C50 C52 C55 5.4(18) 2 4
C53 C52 C55 132.4(23) 4 4
C50 C52 C55 99.3(22) 3 4
C51 C52 C55 101.0(13) . 4
C53 C52 C55 19.1(13) . 4
C54 C52 C54 147.6(35) 4 2
C55 C52 C54 14.4(17) 2 2
C51 C52 C54 104.8(35) 3 2
C50 C52 C54 100.3(26) 2 2
C53 C52 C54 27.2(18) 4 2
C50 C52 C54 6.1(13) 3 2
C51 C52 C54 6.1(15) . 2
C53 C52 C54 124.6(17) . 2
C55 C52 C54 105.4(19) 4 2
C55 C53 C50 54.4(42) 4 2
C55 C53 C51 79.5(39) 4 3
C50 C53 C51 25.1(32) 2 3
C55 C53 C52 23.3(20) 4 3
C50 C53 C52 74.0(28) 2 3
C51 C53 C52 98.0(27) 3 3
C55 C53 C54 107.0(31) 4 4
C50 C53 C54 53.6(26) 2 4
C51 C53 C54 30.3(19) 3 4
C52 C53 C54 127.6(8) 3 4
C55 C53 C54 22.5(23) 4 .
C50 C53 C54 75.9(33) 2 .
C51 C53 C54 100.6(18) 3 .
C52 C53 C54 6.8(5) 3 .
C54 C53 C54 129.2(13) 4 .
C55 C53 C52 98.4(24) 4 .
C50 C53 C52 44.2(33) 2 .
C51 C53 C52 19.6(18) 3 .
C52 C53 C52 117.5(15) 3 .
C54 C53 C52 11.6(11) 4 .
C54 C53 C52 120.0 . .
C55 C53 C51 11.1(7) 4 2
C50 C53 C51 54.8(26) 2 2
C51 C53 C51 79.1(24) 3 2
C52 C53 C51 19.2(16) 3 2
C54 C53 C51 108.5(17) 4 2
C54 C53 C51 21.8(13) . 2
C52 C53 C51 98.6(13) . 2
C55 C53 C55 84.7(30) 4 2
C50 C53 C55 30.8(24) 2 2
C51 C53 C55 9.3(8) 3 2
C52 C53 C55 104.8(21) 3 2
C54 C53 C55 22.8(16) 4 2
C54 C53 C55 106.6(14) . 2
C52 C53 C55 14.1(13) . 2
C51 C53 C55 85.7(13) 2 2
C55 C53 C50 10.5(16) 4 4
C50 C53 C50 48.2(34) 2 4
C51 C53 C50 72.7(23) 3 4
C52 C53 C50 25.9(14) 3 4
C54 C53 C50 101.8(15) 4 4
C54 C53 C50 27.8(6) . 4
C52 C53 C50 92.2(6) . 4
C51 C53 C50 7.0(10) 2 4
C55 C53 C50 79.0(17) 2 4
C52 C54 C51 91.7(67) 3 2
C52 C54 C50 98.7(53) 3 4
C51 C54 C50 9.3(24) 2 4
C52 C54 C55 24.1(32) 3 4
C51 C54 C55 92.5(24) 2 4
C50 C54 C55 96.4(25) 4 4
C52 C54 C53 127.2(44) 3 3
C51 C54 C53 36.9(22) 2 3
C50 C54 C53 32.3(14) 4 3
C55 C54 C53 128.7(11) 4 3
C52 C54 C50 27.6(41) 3 2
C51 C54 C50 78.1(34) 2 2
C50 C54 C50 82.2(24) 4 2
C55 C54 C50 14.4(15) 4 2
C53 C54 C50 114.4(15) 3 2
C52 C54 C53 21.3(22) 3 .
C51 C54 C53 103.1(34) 2 .
C50 C54 C53 107.8(15) 4 .
C55 C54 C53 12.1(17) 4 .
C53 C54 C53 139.8(12) 3 .
C50 C54 C53 25.7(12) 2 .
C52 C54 C55 111.2(40) 3 .
C51 C54 C55 20.0(29) 2 .
C50 C54 C55 12.6(15) 4 .
C55 C54 C55 108.4(18) 4 .
C53 C54 C55 20.7(12) 3 .
C50 C54 C55 94.3(12) 2 .
C53 C54 C55 120.0 . .
C52 C54 C51 26.1(34) 3 3
C51 C54 C51 77.7(42) 2 3
C50 C54 C51 82.1(22) 4 3
C55 C54 C51 14.9(23) 4 3
C53 C54 C51 114.2(21) 3 3
C50 C54 C51 2.0(18) 2 3
C53 C54 C51 25.7(11) . 3
C55 C54 C51 94.3(11) . 3
C52 C54 C52 105.0(46) 3 2
C51 C54 C52 13.5(30) 2 2
C50 C54 C52 7.1(12) 4 2
C55 C54 C52 103.5(27) 4 2
C53 C54 C52 25.2(17) 3 2
C50 C54 C52 89.2(20) 2 2
C53 C54 C52 114.8(16) . 2
C55 C54 C52 6.5(11) . 2
C51 C54 C52 89.1(17) 3 2
C53 C55 C50 72.7(67) 3 4
C53 C55 C52 137.9(33) 3 2
C50 C55 C52 137.4(45) 4 2
C53 C55 C51 62.9(62) 3 2
C50 C55 C51 9.9(23) 4 2
C52 C55 C51 144.0(46) 2 2
C53 C55 C54 145.3(58) 3 3
C50 C55 C54 139.3(19) 4 3
C52 C55 C54 13.1(19) 2 3
C51 C55 C54 148.1(29) 2 3
C53 C55 C51 164.0(4) 3 4
C50 C55 C51 106.2(35) 4 4
C52 C55 C51 35.0(24) 2 4
C51 C55 C51 115.1(40) 2 4
C54 C55 C51 33.1(22) 3 4
C53 C55 C54 52.3(52) 3 .
C50 C55 C54 22.7(24) 4 .
C52 C55 C54 159.0(29) 2 .
C51 C55 C54 15.1(19) 2 .
C54 C55 C54 161.6(13) 3 .
C51 C55 C54 128.6(21) 4 .
C53 C55 C50 165.7(29) 3 .
C50 C55 C50 98.0(23) 4 .
C52 C55 C50 44.7(44) 2 .
C51 C55 C50 107.3(24) 2 .
C54 C55 C50 41.6(13) 3 .
C51 C55 C50 9.9(19) 4 .
C54 C55 C50 120.0 . .
C53 C55 C52 62.4(42) 3 3
C50 C55 C52 10.7(28) 4 3
C52 C55 C52 147.2(35) 2 3
C51 C55 C52 4.3(9) 2 3
C54 C55 C52 150.0(25) 3 3
C51 C55 C52 116.9(21) 4 3
C54 C55 C52 12.1(13) . 3
C50 C55 C52 108.6(14) . 3
C53 C55 C53 167.4(17) 3 2
C50 C55 C53 111.0(28) 4 2
C52 C55 C53 32.4(28) 2 2
C51 C55 C53 120.2(35) 2 2
C54 C55 C53 28.5(19) 3 2
C51 C55 C53 6.1(5) 4 2
C54 C55 C53 133.1(19) . 2
C50 C55 C53 13.1(19) . 2
C52 C55 C53 121.7(19) 3 2
C53 C55 C55 166.2(42) 3 3
C50 C55 C55 96.0(17) 4 3
C52 C55 C55 47.7(45) 2 3
C51 C55 C55 105.6(21) 2 3
C54 C55 C55 43.8(11) 3 3
C51 C55 C55 13.1(20) 4 3
C54 C55 C55 117.8(6) . 3
C50 C55 C55 3.5(4) . 3
C52 C55 C55 106.6(17) 3 3
C53 C55 C55 15.6(19) 2 3
C53 C55 C55 79.7(56) 3 4
C50 C55 C55 9.3(29) 4 4
C52 C55 C55 134.6(41) 2 4
C51 C55 C55 18.4(19) 2 4
C54 C55 C55 133.8(11) 3 4
C51 C55 C55 101.1(23) 4 4
C54 C55 C55 27.8(6) . 4
C50 C55 C55 92.3(6) . 4
C52 C55 C55 17.6(16) 3 4
C53 C55 C55 105.4(19) 2 4
C55 C55 C55 90.0 3 4

loop_
_geom_bond_atom_site_label_1
_geom_bond_atom_site_label_2
_geom_bond_distance
_geom_bond_site_symmetry_2
P1 O1 1.528(2) .
P1 C6 1.704(3) .
P1 C7 1.803(3) .
P1 C13 1.813(3) .
P1 Li1 2.854(5) 8_655
O1 Li1 1.951(6) .
O1 Li1 2.019(6) 8_655
O1 Li1 2.020(6) 7_665
N1 C5 1.310(4) .
N1 Li1 1.958(6) 8_655
C1 C4 1.498(6) .
Li1 N1 1.958(6) 7_665
Li1 O1 2.019(6) 7_665
Li1 O1 2.020(6) 8_655
Li1 Li1 2.687(9) 8_655
Li1 Li1 2.687(9) 7_665
Li1 Li1 2.745(11) 2_655
Li1 P1 2.854(5) 7_665
C2 C4 1.513(6) .
C3 C4 1.543(6) .
C4 C5 1.541(5) .
C5 C6 1.399(5) .
C7 C12 1.383(5) .
C7 C8 1.390(5) .
C8 C9 1.380(5) .
C9 C10 1.383(6) .
C10 C11 1.363(6) .
C11 C12 1.379(5) .
C13 C18 1.383(5) .
C13 C14 1.393(5) .
C14 C15 1.380(5) .
C15 C16 1.378(6) .
C16 C17 1.370(6) .
C17 C18 1.384(5) .
C50 C51 0.32(4) 4
C50 C55 0.52(5) 3
C50 C53 0.62(3) 2
C50 C54 0.93(2) 3
C50 C52 1.04(6) 2
C50 C52 1.08(2) 4
C50 C54 1.38(6) 2
C50 C51 1.39 .
C50 C55 1.39 .
C50 C50 1.55(2) 4
C50 C50 1.55(2) 3
C50 C51 1.82(4) 2
C51 C50 0.32(3) 3
C51 C54 0.63(4) 2
C51 C52 0.73(5) 4
C51 C53 0.75(2) 4
C51 C55 0.83(5) 2
C51 C55 1.15(2) 3
C51 C52 1.39 .
C51 C53 1.65(6) 2
C51 C51 1.68(3) 3
C51 C51 1.68(4) 4
C51 C54 1.70(2) 4
C52 C54 0.35(2) 4
C52 C55 0.63(5) 2
C52 C51 0.73(3) 3
C52 C50 1.04(4) 2
C52 C53 1.07(5) 4
C52 C50 1.08(2) 3
C52 C53 1.39 .
C52 C55 1.55(2) 4
C52 C54 1.99(5) 2
C53 C55 0.51(4) 4
C53 C50 0.62(3) 2
C53 C51 0.75(3) 3
C53 C52 1.07(4) 3
C53 C54 1.15(4) 4
C53 C54 1.39 .
C53 C51 1.65(5) 2
C53 C55 1.88(5) 2
C53 C50 1.89(3) 4
C54 C52 0.35(3) 3
C54 C51 0.63(5) 2
C54 C50 0.93(2) 4
C54 C55 0.94(3) 4
C54 C53 1.15(5) 3
C54 C50 1.38(4) 2
C54 C55 1.39 .
C54 C51 1.70(2) 3
C54 C52 1.99(5) 2
C55 C53 0.51(2) 3
C55 C50 0.52(2) 4
C55 C52 0.63(6) 2
C55 C51 0.83(5) 2
C55 C54 0.94(5) 3
C55 C51 1.15(2) 4
C55 C52 1.55(2) 3
C55 C53 1.88(6) 2
C55 C55 1.90(5) 3
C55 C55 1.90(4) 4
